data_2202308
loop_
_publ_author_name
'Dan Bostr\"om'
'Gustaf Bergquist'
'Lage Pettersson'

_publ_section_title
;
 Sodium trirubidium metavanadate monohydrate
;
_journal_issue 11
_journal_name_full 'Acta Crystallographica Section E'
_journal_page_first i151
_journal_page_last i153
_journal_paper_doi 10.1107/S1600536803024024
_journal_volume 59
_journal_year 2003
_chemical_formula_iupac 'Na Rb3 (V O3)4 (H2 O)'
_chemical_formula_moiety '(O12 V4), (H2 O), 3(Rb), (Na)'
_chemical_formula_sum 'H2 Na O13 Rb3 V4'
_chemical_formula_weight 693.18
_space_group_IT_number 62
_symmetry_cell_setting orthorhombic
_symmetry_space_group_name_Hall '-P 2ac 2n'
_symmetry_space_group_name_H-M 'P n m a'
_atom_sites_solution_primary direct
_atom_sites_solution_secondary difmap
_cell_angle_alpha 90.00
_cell_angle_beta 90.00
_cell_angle_gamma 90.00
_cell_formula_units_Z 4
_cell_length_a 11.1610(5)
_cell_length_b 8.3050(11)
_cell_length_c 15.8180(8)
_cell_measurement_reflns_used 2407
_cell_measurement_temperature 150
_cell_measurement_theta_max 33.142
_cell_measurement_theta_min 2.910
_cell_volume 1466.2(2)
_computing_cell_refinement 'HKL SCALEPACK (Otwinowski & Minor, 1997)'
_computing_data_collection 'COLLECT (Nonius, 1999)'
_computing_data_reduction 'HKL DENZO (Otwinowski & Minor, 1997) and SCALEPACK'
_computing_molecular_graphics 'ATOMS (Dowty, 2000)'
_computing_publication_material 'SHELXL97 (Sheldrick, 1997) and local procedures'
_computing_structure_refinement 'SHELXL97 (Sheldrick, 1997)'
_computing_structure_solution 'SIR97 (Altomare et al., 1999)'
_diffrn_ambient_temperature 150
_diffrn_measured_fraction_theta_full 0.994
_diffrn_measured_fraction_theta_max 0.994
_diffrn_measurement_device_type 'Nonius KappaCCD'
_diffrn_measurement_method '\f and \w'
_diffrn_radiation_monochromator graphite
_diffrn_radiation_type MoK\a
_diffrn_radiation_wavelength 0.71073
_diffrn_reflns_av_R_equivalents 0.0827
_diffrn_reflns_av_sigmaI/netI 0.0466
_diffrn_reflns_limit_h_max 15
_diffrn_reflns_limit_h_min -15
_diffrn_reflns_limit_k_max 11
_diffrn_reflns_limit_k_min -11
_diffrn_reflns_limit_l_max 22
_diffrn_reflns_limit_l_min -22
_diffrn_reflns_number 24175
_diffrn_reflns_theta_full 30.01
_diffrn_reflns_theta_max 30.01
_diffrn_reflns_theta_min 3.16
_diffrn_standards_number 0
_exptl_absorpt_coefficient_mu 12.451
_exptl_absorpt_correction_T_max 0.288
_exptl_absorpt_correction_T_min 0.203
_exptl_absorpt_correction_type multi-scan
_exptl_absorpt_process_details '(HKL SCALEPACK; Otwinowski & Minor, 1997)'
_exptl_crystal_colour 'light yellow '
_exptl_crystal_density_diffrn 3.140
_exptl_crystal_density_method 'not measured'
_exptl_crystal_description prism
_exptl_crystal_F_000 1280
_exptl_crystal_size_max 0.14
_exptl_crystal_size_mid 0.13
_exptl_crystal_size_min 0.10
_refine_diff_density_max 1.086
_refine_diff_density_min -1.873
_refine_ls_extinction_coef 0.0036(5)
_refine_ls_extinction_expression Fc^*^=kFc[1+0.001xFc^2^\l^3^/sin(2\q)]^-1/4^
_refine_ls_extinction_method SHELXL97
_refine_ls_goodness_of_fit_ref 1.139
_refine_ls_hydrogen_treatment constr
_refine_ls_matrix_type full
_refine_ls_number_parameters 107
_refine_ls_number_reflns 2271
_refine_ls_number_restraints 0
_refine_ls_restrained_S_all 1.139
_refine_ls_R_factor_all 0.0377
_refine_ls_R_factor_gt 0.0344
_refine_ls_shift/su_max 0.001
_refine_ls_shift/su_mean 0.000
_refine_ls_structure_factor_coef Fsqd
_refine_ls_weighting_details 'calc w = 1/[\s^2^(Fo^2^)+(0.0136P)^2^+4.7048P] where P = (Fo^2^+2Fc^2^)/3'
_refine_ls_weighting_scheme calc
_refine_ls_wR_factor_gt 0.0759
_refine_ls_wR_factor_ref 0.0773
_reflns_number_gt 2175
_reflns_number_total 2271
_reflns_threshold_expression I>2\s(I)
_cod_data_source_file br6122.cif
_cod_data_source_block I
_cod_depositor_comments
;
The following automatic conversions were performed:
'_geom_bond_publ_flag' value 'Y' changed to 'y' according to
'/home/saulius/struct/CIF-dictionaries/cif_core.dic' dictionary named
'cif_core.dic' version 2.4.1 from 2010-06-29 (29 times).

Automatic conversion script
Id: cif_fix_enum 1527 2010-12-29 10:47:43Z saulius 

The following automatic conversions were performed:

'_geom_bond_publ_flag' value 'Y' changed to 'y' according to
/home/saulius/struct/CIF-dictionaries/cif_core.dic dictionary named
'cif_core.dic' version 2.4.1 from 2010-06-29 (29
times).

'_geom_angle_publ_flag' value 'Y' changed to 'y' according
to /home/saulius/struct/CIF-dictionaries/cif_core.dic dictionary
named 'cif_core.dic' version 2.4.1 from 2010-06-29 (15 times).

Automatic conversion script
Id: cif_fix_values 1715 2011-07-08 13:25:40Z adriana 
;
_cod_database_code 2202308
_cod_database_fobs_code 2202308

loop_
_symmetry_equiv_pos_as_xyz
'x, y, z'
'-x+1/2, -y, z+1/2'
'x+1/2, -y+1/2, -z+1/2'
'-x, y+1/2, -z'
'-x, -y, -z'
'x-1/2, y, -z-1/2'
'-x-1/2, y-1/2, z-1/2'
'x, -y-1/2, z'

loop_
_atom_site_label
_atom_site_fract_x
_atom_site_fract_y
_atom_site_fract_z
_atom_site_U_iso_or_equiv
_atom_site_adp_type
_atom_site_calc_flag
_atom_site_refinement_flags
_atom_site_occupancy
_atom_site_disorder_assembly
_atom_site_disorder_group
_atom_site_type_symbol
Rb1 0.52769(4) 0.7500 0.89948(3) 0.02539(14) Uani d S 1 . . Rb
Rb2 0.48559(4) 0.7500 0.62101(3) 0.01808(12) Uani d S 1 . . Rb
Rb3 0.48232(5) 0.2500 0.69433(4) 0.02690(14) Uani d S 1 . . Rb
V1 0.71486(4) 0.45993(6) 0.52643(3) 0.01183(13) Uani d . 1 . . V
V2 0.74207(5) 0.54938(7) 0.73235(3) 0.01450(14) Uani d . 1 . . V
Na 0.68488(18) 0.2500 0.91556(11) 0.0189(4) Uani d S 1 . . Na
O1 0.8537(2) 0.5234(3) 0.51424(14) 0.0216(5) Uani d . 1 . . O
O2 0.7038(3) -0.7500 0.4986(2) 0.0218(7) Uani d S 1 . . O
O3 0.6281(2) 0.5647(3) 0.46424(15) 0.0218(5) Uani d . 1 . . O
O4 0.6691(2) 0.4897(3) 0.63472(13) 0.0203(5) Uani d . 1 . . O
O5 0.8889(2) 0.5460(3) 0.72709(16) 0.0260(6) Uani d . 1 . . O
O6 0.6904(3) 0.7500 0.7572(2) 0.0227(7) Uani d S 1 . . O
O7 0.6958(3) 0.4309(4) 0.80725(17) 0.0349(7) Uani d . 1 . . O
Ow 0.4771(3) 0.2500 0.8920(2) 0.0251(8) Uani d S 1 . . O
H8 0.4333 0.3413 0.9146 0.030 Uiso d R 1 . . H

loop_
_atom_site_aniso_label
_atom_site_aniso_U_11
_atom_site_aniso_U_22
_atom_site_aniso_U_33
_atom_site_aniso_U_12
_atom_site_aniso_U_13
_atom_site_aniso_U_23
Rb1 0.0199(2) 0.0300(3) 0.0263(3) 0.000 0.00265(17) 0.000
Rb2 0.0153(2) 0.0185(2) 0.0205(2) 0.000 -0.00518(15) 0.000
Rb3 0.0239(3) 0.0157(2) 0.0411(3) 0.000 0.00626(19) 0.000
V1 0.0129(2) 0.0109(3) 0.0117(2) -0.00049(17) 0.00012(17) 0.00071(18)
V2 0.0165(3) 0.0146(3) 0.0124(2) -0.00063(19) -0.00209(18) 0.00365(19)
Na 0.0260(10) 0.0164(9) 0.0143(8) 0.000 0.0009(7) 0.000
O1 0.0162(11) 0.0292(13) 0.0194(11) -0.0075(10) 0.0018(8) -0.0008(10)
O2 0.0298(18) 0.0129(16) 0.0226(17) 0.000 -0.0080(14) 0.000
O3 0.0254(12) 0.0211(12) 0.0190(11) 0.0049(10) -0.0029(9) 0.0041(9)
O4 0.0165(11) 0.0310(14) 0.0134(10) -0.0005(9) 0.0005(8) -0.0022(10)
O5 0.0187(12) 0.0296(14) 0.0298(13) 0.0043(10) -0.0049(10) 0.0028(11)
O6 0.0213(17) 0.0166(16) 0.0302(18) 0.000 0.0033(14) 0.000
O7 0.0488(18) 0.0349(16) 0.0211(13) -0.0178(14) -0.0072(12) 0.0135(12)
Ow 0.0216(18) 0.025(2) 0.0287(19) 0.000 0.0025(14) 0.000

loop_
_atom_type_symbol
_atom_type_description
_atom_type_scat_dispersion_real
_atom_type_scat_dispersion_imag
_atom_type_scat_source
Na Na 0.0362 0.0249 'International Tables Vol C Tables 4.2.6.8 and 6.1.1.4'
Rb Rb -0.9393 2.9676 'International Tables Vol C Tables 4.2.6.8 and 6.1.1.4'
V V 0.3005 0.5294 'International Tables Vol C Tables 4.2.6.8 and 6.1.1.4'
O O 0.0106 0.0060 'International Tables Vol C Tables 4.2.6.8 and 6.1.1.4'
H H 0.0000 0.0000 'International Tables Vol C Tables 4.2.6.8 and 6.1.1.4'

loop_
_geom_angle_atom_site_label_1
_geom_angle_atom_site_label_2
_geom_angle_atom_site_label_3
_geom_angle_site_symmetry_1
_geom_angle_site_symmetry_3
_geom_angle
_geom_angle_publ_flag
O6 Rb1 O1 . 6_557 138.87(5) ?
O6 Rb1 O1 . 3_466 138.87(5) ?
O1 Rb1 O1 6_557 3_466 76.82(10) ?
O6 Rb1 O5 . 6_557 78.90(8) ?
O1 Rb1 O5 6_557 6_557 67.96(7) ?
O1 Rb1 O5 3_466 6_557 108.40(7) ?
O6 Rb1 O5 . 3_466 78.90(8) ?
O1 Rb1 O5 6_557 3_466 108.40(7) ?
O1 Rb1 O5 3_466 3_466 67.96(7) ?
O5 Rb1 O5 6_557 3_466 67.58(10) ?
O6 Rb1 O1 . 7_766 100.50(7) ?
O1 Rb1 O1 6_557 7_766 116.82(3) ?
O1 Rb1 O1 3_466 7_766 64.40(7) ?
O5 Rb1 O1 6_557 7_766 168.42(7) ?
O5 Rb1 O1 3_466 7_766 100.89(7) ?
O6 Rb1 O1 . 2_665 100.50(7) ?
O1 Rb1 O1 6_557 2_665 64.40(7) ?
O1 Rb1 O1 3_466 2_665 116.82(3) ?
O5 Rb1 O1 6_557 2_665 100.89(7) ?
O5 Rb1 O1 3_466 2_665 168.42(7) ?
O1 Rb1 O1 7_766 2_665 90.61(9) ?
O6 Rb1 Ow . 5_667 142.04(10) ?
O1 Rb1 Ow 6_557 5_667 62.55(6) ?
O1 Rb1 Ow 3_466 5_667 62.55(6) ?
O5 Rb1 Ow 6_557 5_667 130.47(7) ?
O5 Rb1 Ow 3_466 5_667 130.47(7) ?
O1 Rb1 Ow 7_766 5_667 55.84(5) ?
O1 Rb1 Ow 2_665 5_667 55.84(5) ?
O6 Rb1 O2 . 2_655 78.73(9) ?
O1 Rb1 O2 6_557 2_655 111.05(6) ?
O1 Rb1 O2 3_466 2_655 111.05(6) ?
O5 Rb1 O2 6_557 2_655 139.05(6) ?
O5 Rb1 O2 3_466 2_655 139.05(6) ?
O1 Rb1 O2 7_766 2_655 50.91(5) ?
O1 Rb1 O2 2_665 2_655 50.91(5) ?
Ow Rb1 O2 5_667 2_655 63.31(8) ?
O6 Rb1 O7 . . 49.47(5) ?
O1 Rb1 O7 6_557 . 93.44(7) ?
O1 Rb1 O7 3_466 . 170.09(7) ?
O5 Rb1 O7 6_557 . 65.46(7) ?
O5 Rb1 O7 3_466 . 114.37(7) ?
O1 Rb1 O7 7_766 . 122.94(6) ?
O1 Rb1 O7 2_665 . 59.02(6) ?
Ow Rb1 O7 5_667 . 114.72(6) ?
O2 Rb1 O7 2_655 . 73.91(6) ?
O6 Rb1 O7 . 8_575 49.47(5) ?
O1 Rb1 O7 6_557 8_575 170.09(7) ?
O1 Rb1 O7 3_466 8_575 93.44(7) ?
O5 Rb1 O7 6_557 8_575 114.37(7) ?
O5 Rb1 O7 3_466 8_575 65.46(7) ?
O1 Rb1 O7 7_766 8_575 59.02(6) ?
O1 Rb1 O7 2_665 8_575 122.94(7) ?
Ow Rb1 O7 5_667 8_575 114.72(6) ?
O2 Rb1 O7 2_655 8_575 73.91(6) ?
O7 Rb1 O7 . 8_575 96.23(9) ?
O2 Rb2 O4 5_656 . 124.03(6) ?
O2 Rb2 O4 5_656 8_575 124.03(6) ?
O4 Rb2 O4 . 8_575 92.77(10) ?
O2 Rb2 O5 5_656 3_466 104.76(8) ?
O4 Rb2 O5 . 3_466 124.91(6) ?
O4 Rb2 O5 8_575 3_466 77.82(6) ?
O2 Rb2 O5 5_656 6_557 104.76(8) ?
O4 Rb2 O5 . 6_557 77.82(6) ?
O4 Rb2 O5 8_575 6_557 124.91(6) ?
O5 Rb2 O5 3_466 6_557 65.49(10) ?
O2 Rb2 O6 5_656 . 178.52(10) ?
O4 Rb2 O6 . . 56.70(6) ?
O4 Rb2 O6 8_575 . 56.70(6) ?
O5 Rb2 O6 3_466 . 74.01(7) ?
O5 Rb2 O6 6_557 . 74.01(7) ?
O2 Rb2 O3 5_656 5_666 54.83(4) ?
O4 Rb2 O3 . 5_666 73.23(6) ?
O4 Rb2 O3 8_575 5_666 153.26(6) ?
O5 Rb2 O3 3_466 5_666 128.90(7) ?
O5 Rb2 O3 6_557 5_666 75.24(6) ?
O6 Rb2 O3 . 5_666 125.24(4) ?
O2 Rb2 O3 5_656 4_656 54.83(4) ?
O4 Rb2 O3 . 4_656 153.26(6) ?
O4 Rb2 O3 8_575 4_656 73.23(6) ?
O5 Rb2 O3 3_466 4_656 75.24(6) ?
O5 Rb2 O3 6_557 4_656 128.90(7) ?
O6 Rb2 O3 . 4_656 125.24(4) ?
O3 Rb2 O3 5_666 4_656 109.37(8) ?
O2 Rb2 O3 5_656 8_575 81.90(8) ?
O4 Rb2 O3 . 8_575 93.50(6) ?
O4 Rb2 O3 8_575 8_575 52.46(6) ?
O5 Rb2 O3 3_466 8_575 119.14(7) ?
O5 Rb2 O3 6_557 8_575 171.03(6) ?
O6 Rb2 O3 . 8_575 99.40(7) ?
O3 Rb2 O3 5_666 8_575 104.67(4) ?
O3 Rb2 O3 4_656 8_575 59.85(8) ?
O2 Rb2 O3 5_656 . 81.90(8) ?
O4 Rb2 O3 . . 52.46(6) ?
O4 Rb2 O3 8_575 . 93.50(6) ?
O5 Rb2 O3 3_466 . 171.03(6) ?
O5 Rb2 O3 6_557 . 119.14(7) ?
O6 Rb2 O3 . . 99.40(7) ?
O3 Rb2 O3 5_666 . 59.85(8) ?
O3 Rb2 O3 4_656 . 104.67(4) ?
O3 Rb2 O3 8_575 . 55.16(9) ?
O5 Rb3 O5 6_557 3_456 113.16(10) ?
O5 Rb3 O4 6_557 . 80.02(7) ?
O5 Rb3 O4 3_456 . 157.27(7) ?
O5 Rb3 O4 6_557 8_565 157.26(7) ?
O5 Rb3 O4 3_456 8_565 80.02(7) ?
O4 Rb3 O4 . 8_565 82.04(10) ?
O5 Rb3 Ow 6_557 . 64.63(6) ?
O5 Rb3 Ow 3_456 . 64.63(6) ?
O4 Rb3 Ow . . 108.89(6) ?
O4 Rb3 Ow 8_565 . 108.89(6) ?
O5 Rb3 O3 6_557 4_646 126.70(7) ?
O5 Rb3 O3 3_456 4_646 78.02(7) ?
O4 Rb3 O3 . 4_646 109.73(6) ?
O4 Rb3 O3 8_565 4_646 72.82(6) ?
Ow Rb3 O3 . 4_646 141.16(6) ?
O5 Rb3 O3 6_557 5_666 78.02(7) ?
O5 Rb3 O3 3_456 5_666 126.70(7) ?
O4 Rb3 O3 . 5_666 72.82(6) ?
O4 Rb3 O3 8_565 5_666 109.73(6) ?
Ow Rb3 O3 . 5_666 141.16(6) ?
O3 Rb3 O3 4_646 5_666 57.68(9) ?
O5 Rb3 O7 6_557 . 69.57(8) ?
O5 Rb3 O7 3_456 . 113.75(7) ?
O4 Rb3 O7 . . 51.67(6) ?
O4 Rb3 O7 8_565 . 88.34(8) ?
Ow Rb3 O7 . . 58.53(7) ?
O3 Rb3 O7 4_646 . 156.10(7) ?
O3 Rb3 O7 5_666 . 118.67(7) ?
O5 Rb3 O7 6_557 8_565 113.75(7) ?
O5 Rb3 O7 3_456 8_565 69.57(8) ?
O4 Rb3 O7 . 8_565 88.34(8) ?
O4 Rb3 O7 8_565 8_565 51.67(6) ?
Ow Rb3 O7 . 8_565 58.53(7) ?
O3 Rb3 O7 4_646 8_565 118.67(7) ?
O3 Rb3 O7 5_666 8_565 156.10(7) ?
O7 Rb3 O7 . 8_565 53.53(11) ?
O5 Rb3 O7 6_557 3_456 92.15(7) ?
O5 Rb3 O7 3_456 3_456 47.76(7) ?
O4 Rb3 O7 . 3_456 154.03(6) ?
O4 Rb3 O7 8_565 3_456 109.94(7) ?
Ow Rb3 O7 . 3_456 89.44(7) ?
O3 Rb3 O7 4_646 3_456 55.93(6) ?
O3 Rb3 O7 5_666 3_456 81.37(6) ?
O7 Rb3 O7 . 3_456 147.34(4) ?
O7 Rb3 O7 8_565 3_456 117.32(8) ?
O5 Rb3 O7 6_557 6_557 47.76(7) ?
O5 Rb3 O7 3_456 6_557 92.15(7) ?
O4 Rb3 O7 . 6_557 109.94(7) ?
O4 Rb3 O7 8_565 6_557 154.03(6) ?
Ow Rb3 O7 . 6_557 89.44(7) ?
O3 Rb3 O7 4_646 6_557 81.37(6) ?
O3 Rb3 O7 5_666 6_557 55.93(6) ?
O7 Rb3 O7 . 6_557 117.32(8) ?
O7 Rb3 O7 8_565 6_557 147.34(4) ?
O7 Rb3 O7 3_456 6_557 50.32(10) ?
O3 V1 O1 . . 108.47(13) y
O3 V1 O2 . 1_565 109.15(14) y
O1 V1 O2 . 1_565 110.18(15) y
O3 V1 O4 . . 109.36(12) y
O1 V1 O4 . . 109.47(11) y
O2 V1 O4 1_565 . 110.19(14) y
O7 V2 O5 . . 110.13(15) y
O7 V2 O6 . . 107.39(16) y
O5 V2 O6 . . 110.22(15) y
O7 V2 O4 . . 108.21(13) y
O5 V2 O4 . . 113.59(12) y
O6 V2 O4 . . 107.07(15) y
O7 Na O7 . 8_565 82.34(17) ?
O7 Na Ow . . 86.20(12) ?
O7 Na Ow 8_565 . 86.20(12) ?
O7 Na O1 . 2_665 88.99(10) ?
O7 Na O1 8_565 2_665 168.63(12) ?
Ow Na O1 . 2_665 85.90(10) ?
O7 Na O1 . 7_756 168.63(12) ?
O7 Na O1 8_565 7_756 88.99(10) ?
Ow Na O1 . 7_756 85.90(10) ?
O1 Na O1 2_665 7_756 98.58(13) ?
O7 Na O3 . 2_665 78.35(10) ?
O7 Na O3 8_565 2_665 123.16(12) ?
Ow Na O3 . 2_665 143.80(7) ?
O1 Na O3 2_665 2_665 61.56(8) ?
O1 Na O3 7_756 2_665 112.71(10) ?
O7 Na O3 . 7_756 123.16(12) ?
O7 Na O3 8_565 7_756 78.35(10) ?
Ow Na O3 . 7_756 143.80(7) ?
O1 Na O3 2_665 7_756 112.71(10) ?
O1 Na O3 7_756 7_756 61.56(8) ?
O3 Na O3 2_665 7_756 69.34(12) ?
V2 O6 V2 8_575 . 134.5(2) y
V1 O2 V1 1_545 8 150.6(2) y
V1 O4 V2 . . 135.92(14) y
Na Ow H8 . . 116.0 ?
Rb3 Ow H8 . . 112.2 ?
Rb1 Ow H8 5_667 . 67.9 ?

loop_
_geom_bond_atom_site_label_1
_geom_bond_atom_site_label_2
_geom_bond_site_symmetry_2
_geom_bond_distance
_geom_bond_publ_flag
Rb1 O6 . 2.892(4) y
Rb1 O1 6_557 3.029(2) y
Rb1 O1 3_466 3.029(2) ?
Rb1 O5 6_557 3.046(3) y
Rb1 O5 3_466 3.046(3) ?
Rb1 O1 7_766 3.194(3) y
Rb1 O1 2_665 3.194(3) ?
Rb1 Ow 5_667 3.299(4) y
Rb1 O2 2_655 3.382(4) y
Rb1 O7 . 3.560(3) ?
Rb1 O7 8_575 3.560(4) ?
Rb2 O2 5_656 2.837(3) y
Rb2 O4 . 2.986(3) y
Rb2 O4 8_575 2.986(3) ?
Rb2 O5 3_466 3.132(3) y
Rb2 O5 6_557 3.132(3) ?
Rb2 O6 . 3.140(4) y
Rb2 O3 5_666 3.203(3) y
Rb2 O3 4_656 3.203(3) ?
Rb2 O3 8_575 3.324(2) y
Rb2 O3 . 3.324(2) ?
Rb3 O5 6_557 2.946(3) y
Rb3 O5 3_456 2.946(3) ?
Rb3 O4 . 3.033(3) y
Rb3 O4 8_565 3.033(2) ?
Rb3 Ow . 3.127(4) y
Rb3 O3 4_646 3.190(2) y
Rb3 O3 5_666 3.190(2) ?
Rb3 O7 . 3.335(3) y
Rb3 O7 8_565 3.335(3) ?
Rb3 O7 3_456 3.533(3) ?
Rb3 O7 6_557 3.533(3) ?
V1 O3 . 1.632(2) y
V1 O1 . 1.648(2) y
V1 O2 1_565 1.8025(10) y
V1 O4 . 1.804(2) y
V2 O7 . 1.624(3) y
V2 O5 . 1.641(2) y
V2 O6 . 1.8064(15) y
V2 O4 . 1.815(2) y
Na O7 . 2.282(3) y
Na O7 8_565 2.282(3) ?
Na Ow . 2.349(4) y
Na O1 2_665 2.483(3) y
Na O1 7_756 2.483(3) ?
Na O3 2_665 2.705(3) y
Na O3 7_756 2.705(3) ?
O6 V2 8_575 1.8064(15) ?
O5 Rb3 6_657 2.946(3) ?
O5 Rb1 6_657 3.046(3) ?
O5 Rb2 6_657 3.132(3) ?
O2 V1 1_545 1.8025(10) ?
O2 V1 8 1.8025(10) ?
O2 Rb2 5_656 2.837(3) ?
O2 Rb1 2_654 3.382(4) ?
O1 Na 2_664 2.483(3) ?
O1 Rb1 6_657 3.029(2) ?
O1 Rb1 2_664 3.194(3) ?
O3 Na 2_664 2.705(3) ?
O3 Rb3 5_666 3.190(2) ?
O3 Rb2 5_666 3.203(3) ?
Ow Rb1 5_667 3.299(4) ?
Ow H8 . 0.9704 ?
O7 Rb3 6_657 3.533(3) ?
